data_1539644
loop_
_publ_author_name
'Beck, H.P.'
'Dausch, W.'

_publ_section_title
;
 Die Verfeinerung der Kristallstruktur von Th O Te
;
_journal_name_full 'Zeitschrift fuer Anorganische und Allgemeine Chemie'
_journal_page_first 162
_journal_page_last 164
_journal_volume 571
_journal_year 1989
_chemical_formula_sum 'O Te Th'
_chemical_name_systematic 'Th O Te'
_space_group_IT_number 129
_symmetry_space_group_name_Hall '-P 4a 2a'
_symmetry_space_group_name_H-M 'P 4/n m m :2'
_cell_angle_alpha 90
_cell_angle_beta 90
_cell_angle_gamma 90
_cell_formula_units_Z 2
_cell_length_a 4.128
_cell_length_b 4.128
_cell_length_c 7.558
_cell_volume 128.791
_citation_journal_id_ASTM ZAACAB
_cod_data_source_file Beck_ZAACAB_1989_1185.cif
_cod_data_source_block O1Te1Th1
_cod_original_cell_volume 128.7912
_cod_original_formula_sum 'O1 Te1 Th1'
_cod_database_code 1539644

loop_
_symmetry_equiv_pos_as_xyz
x,y,z
-y+1/2,x,z
-x+1/2,-y+1/2,z
y,-x+1/2,z
x+1/2,-y,-z
y+1/2,x+1/2,-z
-x,y+1/2,-z
-y,-x,-z
-x,-y,-z
y-1/2,-x,-z
x-1/2,y-1/2,-z
-y,x-1/2,-z
-x-1/2,y,z
-y-1/2,-x-1/2,z
x,-y-1/2,z
y,x,z

loop_
_atom_site_label
_atom_site_type_symbol
_atom_site_fract_x
_atom_site_fract_y
_atom_site_fract_z
_atom_site_occupancy
_atom_site_U_iso_or_equiv
Te1 Te-2 0.25 0.25 0.6348 1 0.0
Th1 Th+4 0.25 0.25 0.17081 1 0.0
O1 O-2 0.75 0.25 0 1 0.0
